data_4032248
loop_
_publ_author_name
'Mukherjee, Prasun'
'Das, Asish R.'

_publ_section_title
;
 Spirocyclopropanes from Intramolecular Cyclopropanation of
 Pyranopyrazoles and Pyranopyrimidine-diones and Lewis Acid Mediated (3 +
 2) Cycloadditions of Spirocyclopropylpyrazolones.
;
_journal_issue 5
_journal_name_full 'The Journal of organic chemistry'
_journal_page_first 2794
_journal_page_last 2802
_journal_paper_doi 10.1021/acs.joc.7b00089
_journal_volume 82
_journal_year 2017
_chemical_formula_moiety 'C27 H19 N5 O S'
_chemical_formula_sum 'C27 H19 N5 O S'
_chemical_formula_weight 461.53
_chemical_name_systematic
; 
 ? 
;
_space_group_IT_number 14
_symmetry_cell_setting monoclinic
_symmetry_space_group_name_Hall '-P 2ybc'
_symmetry_space_group_name_H-M 'P 1 21/c 1'
_atom_sites_solution_hydrogens geom
_atom_sites_solution_primary direct
_atom_sites_solution_secondary difmap
_audit_creation_method SHELXL-97
_cell_angle_alpha 90.00
_cell_angle_beta 93.247(12)
_cell_angle_gamma 90.00
_cell_formula_units_Z 4
_cell_length_a 13.565(11)
_cell_length_b 11.634(9)
_cell_length_c 14.456(11)
_cell_measurement_reflns_used 1668
_cell_measurement_temperature 296(2)
_cell_measurement_theta_max 19.27
_cell_measurement_theta_min 2.25
_cell_volume 2278(3)
_computing_cell_refinement 'Bruker SAINT'
_computing_data_collection 'Bruker APEX2'
_computing_data_reduction 'Bruker SAINT'
_computing_molecular_graphics 'Bruker SHELXTL'
_computing_publication_material 'Bruker SHELXTL'
_computing_structure_refinement 'SHELXL-97 (Sheldrick, 2008)'
_computing_structure_solution 'SHELXS-97 (Sheldrick, 2008)'
_diffrn_ambient_temperature 296(2)
_diffrn_measured_fraction_theta_full 0.986
_diffrn_measured_fraction_theta_max 0.986
_diffrn_measurement_device_type 'Bruker APEX-II CCD'
_diffrn_measurement_method '\f and \w scans'
_diffrn_radiation_monochromator graphite
_diffrn_radiation_source 'fine-focus sealed tube'
_diffrn_radiation_type MoK\a
_diffrn_radiation_wavelength 0.71073
_diffrn_reflns_av_R_equivalents 0.0648
_diffrn_reflns_av_sigmaI/netI 0.0669
_diffrn_reflns_limit_h_max 16
_diffrn_reflns_limit_h_min -16
_diffrn_reflns_limit_k_max 13
_diffrn_reflns_limit_k_min -14
_diffrn_reflns_limit_l_max 15
_diffrn_reflns_limit_l_min -17
_diffrn_reflns_number 16269
_diffrn_reflns_theta_full 25.72
_diffrn_reflns_theta_max 25.72
_diffrn_reflns_theta_min 1.50
_exptl_absorpt_coefficient_mu 0.173
_exptl_crystal_colour colourless
_exptl_crystal_density_diffrn 1.352
_exptl_crystal_density_method 'not measured'
_exptl_crystal_description needle
_exptl_crystal_F_000 960
_refine_diff_density_max 0.194
_refine_diff_density_min -0.226
_refine_diff_density_rms 0.040
_refine_ls_extinction_method none
_refine_ls_goodness_of_fit_ref 1.026
_refine_ls_hydrogen_treatment mixed
_refine_ls_matrix_type full
_refine_ls_number_parameters 308
_refine_ls_number_reflns 4282
_refine_ls_number_restraints 0
_refine_ls_restrained_S_all 1.026
_refine_ls_R_factor_all 0.1012
_refine_ls_R_factor_gt 0.0461
_refine_ls_shift/su_max 0.000
_refine_ls_shift/su_mean 0.000
_refine_ls_structure_factor_coef Fsqd
_refine_ls_weighting_details 'calc w=1/[\s^2^(Fo^2^)+(0.0458P)^2^+0.0000P] where P=(Fo^2^+2Fc^2^)/3'
_refine_ls_weighting_scheme calc
_refine_ls_wR_factor_gt 0.0998
_refine_ls_wR_factor_ref 0.1200
_reflns_number_gt 2364
_reflns_number_total 4282
_reflns_threshold_expression >2sigma(I)
_cod_data_source_file jo7b00089_si_003.cif
_cod_data_source_block ard_pm_scnl_0m
_cod_depositor_comments
;
The following automatic conversions were performed:

'_symmetry_cell_setting' value 'Monoclinic' changed to 'monoclinic'
according to
/home/data/users/saulius/crontab/automatic-downloads/current/ACS/lib/dictionaries/cif_core.dic
dictionary named 'cif_core.dic' version 2.4.2 from 2011-04-26.

Automatic conversion script
Id: cif_fix_values 4973 2017-02-22 13:04:09Z antanas 
;
_cod_original_sg_symbol_H-M 'P 21/c'
_cod_database_code 4032248

loop_
_symmetry_equiv_pos_as_xyz
'x, y, z'
'-x, y+1/2, -z+1/2'
'-x, -y, -z'
'x, -y-1/2, z-1/2'

loop_
_atom_site_label
_atom_site_type_symbol
_atom_site_fract_x
_atom_site_fract_y
_atom_site_fract_z
_atom_site_U_iso_or_equiv
_atom_site_adp_type
_atom_site_occupancy
_atom_site_symmetry_multiplicity
_atom_site_calc_flag
_atom_site_refinement_flags
S1 S 0.37974(5) 0.30590(6) 0.05365(5) 0.0581(3) Uani 1 1 d .
O1 O 0.29524(13) 0.06537(16) -0.07847(12) 0.0612(5) Uani 1 1 d .
N1 N 0.12579(14) 0.07830(17) -0.08120(14) 0.0458(5) Uani 1 1 d .
N2 N 0.20356(14) 0.37702(17) -0.02525(13) 0.0449(5) Uani 1 1 d .
N3 N 0.21959(18) 0.2441(2) 0.26805(18) 0.0705(7) Uani 1 1 d .
N4 N 0.24765(19) -0.0839(2) 0.13979(19) 0.0780(8) Uani 1 1 d .
N5 N 0.05495(14) 0.13463(18) -0.02990(15) 0.0480(6) Uani 1 1 d .
C1 C 0.0251(3) -0.1057(3) -0.3150(2) 0.0807(11) Uani 1 1 d .
H1 H 0.0019 -0.1471 -0.3668 0.097 Uiso 1 1 calc R
C2 C -0.0324(3) -0.0233(3) -0.2786(2) 0.0738(10) Uani 1 1 d .
H2 H -0.0947 -0.0083 -0.3063 0.089 Uiso 1 1 calc R
C3 C 0.0001(2) 0.0383(2) -0.20169(19) 0.0613(8) Uani 1 1 d .
H3 H -0.0396 0.0945 -0.1772 0.074 Uiso 1 1 calc R
C4 C 0.09268(19) 0.0153(2) -0.16128(17) 0.0474(7) Uani 1 1 d .
C5 C 0.21950(19) 0.1015(2) -0.04950(17) 0.0442(6) Uani 1 1 d .
C6 C 0.20933(15) 0.1836(2) 0.03332(16) 0.0378(6) Uani 1 1 d .
C7 C 0.26991(17) 0.1370(2) 0.12026(16) 0.0409(6) Uani 1 1 d .
C8 C 0.38004(16) 0.1623(2) 0.10176(17) 0.0463(7) Uani 1 1 d .
H8 H 0.3994 0.1093 0.0533 0.056 Uiso 1 1 calc R
C9 C 0.45410(17) 0.1491(2) 0.18344(17) 0.0440(6) Uani 1 1 d .
C10 C 0.46216(19) 0.2272(2) 0.25543(18) 0.0554(8) Uani 1 1 d .
H10 H 0.4202 0.2904 0.2553 0.066 Uiso 1 1 calc R
C11 C 0.5318(2) 0.2122(3) 0.3271(2) 0.0676(9) Uani 1 1 d .
H11 H 0.5360 0.2645 0.3759 0.081 Uiso 1 1 calc R
C12 C 0.5947(2) 0.1211(3) 0.3271(2) 0.0717(9) Uani 1 1 d .
H12 H 0.6415 0.1110 0.3760 0.086 Uiso 1 1 calc R
C13 C 0.3182(2) 0.6984(3) -0.0877(2) 0.0785(10) Uani 1 1 d .
H13 H 0.3433 0.7704 -0.1016 0.094 Uiso 1 1 calc R
C14 C 0.2374(2) 0.6898(2) -0.0362(2) 0.0700(9) Uani 1 1 d .
H14 H 0.2078 0.7559 -0.0144 0.084 Uiso 1 1 calc R
C15 C 0.1994(2) 0.5827(2) -0.01635(19) 0.0553(7) Uani 1 1 d .
H15 H 0.1429 0.5767 0.0169 0.066 Uiso 1 1 calc R
C16 C 0.24547(18) 0.4852(2) -0.04596(17) 0.0438(6) Uani 1 1 d .
C17 C 0.25509(16) 0.2992(2) 0.01314(16) 0.0410(6) Uani 1 1 d .
C18 C 0.5894(2) 0.0447(3) 0.2557(2) 0.0664(9) Uani 1 1 d .
H18 H 0.6335 -0.0165 0.2552 0.080 Uiso 1 1 calc R
C19 C 0.51897(19) 0.0578(2) 0.1844(2) 0.0558(7) Uani 1 1 d .
H19 H 0.5150 0.0045 0.1364 0.067 Uiso 1 1 calc R
C20 C 0.24125(18) 0.1970(2) 0.20415(19) 0.0461(7) Uani 1 1 d .
C21 C 0.25622(18) 0.0125(3) 0.13273(18) 0.0496(7) Uani 1 1 d .
C22 C 0.09895(16) 0.1911(2) 0.03601(17) 0.0409(6) Uani 1 1 d .
C23 C 0.04260(18) 0.2620(2) 0.09929(19) 0.0577(8) Uani 1 1 d .
H23A H -0.0257 0.2632 0.0779 0.087 Uiso 1 1 calc R
H23B H 0.0682 0.3389 0.1005 0.087 Uiso 1 1 calc R
H23C H 0.0487 0.2299 0.1605 0.087 Uiso 1 1 calc R
C24 C 0.1166(3) -0.1275(3) -0.2753(2) 0.0760(9) Uani 1 1 d .
H24 H 0.1561 -0.1834 -0.3005 0.091 Uiso 1 1 calc R
C25 C 0.1515(2) -0.0670(2) -0.19755(19) 0.0592(8) Uani 1 1 d .
H25 H 0.2139 -0.0821 -0.1704 0.071 Uiso 1 1 calc R
C26 C 0.3268(2) 0.4956(3) -0.09853(19) 0.0575(7) Uani 1 1 d .
H26 H 0.3575 0.4301 -0.1200 0.069 Uiso 1 1 calc R
C27 C 0.3622(2) 0.6015(3) -0.1190(2) 0.0746(9) Uani 1 1 d .
H27 H 0.4169 0.6080 -0.1546 0.090 Uiso 1 1 calc R

loop_
_atom_site_aniso_label
_atom_site_aniso_U_11
_atom_site_aniso_U_22
_atom_site_aniso_U_33
_atom_site_aniso_U_23
_atom_site_aniso_U_13
_atom_site_aniso_U_12
S1 0.0450(4) 0.0691(5) 0.0584(5) 0.0167(4) -0.0120(3) -0.0109(4)
O1 0.0443(11) 0.0852(14) 0.0532(12) -0.0220(10) -0.0041(9) 0.0124(10)
N1 0.0417(12) 0.0507(13) 0.0440(13) -0.0044(11) -0.0051(10) -0.0003(10)
N2 0.0446(12) 0.0490(13) 0.0406(13) 0.0022(11) -0.0021(10) 0.0005(11)
N3 0.0751(18) 0.0834(19) 0.0530(17) -0.0103(15) 0.0035(14) 0.0067(14)
N4 0.090(2) 0.0542(17) 0.089(2) 0.0015(16) -0.0063(15) -0.0031(15)
N5 0.0406(12) 0.0546(14) 0.0487(14) 0.0018(11) 0.0007(11) 0.0008(11)
C1 0.099(3) 0.102(3) 0.041(2) -0.008(2) 0.003(2) -0.045(2)
C2 0.074(2) 0.093(3) 0.052(2) 0.0083(19) -0.0186(17) -0.030(2)
C3 0.0625(19) 0.0658(19) 0.0534(19) 0.0049(15) -0.0157(15) -0.0114(15)
C4 0.0532(16) 0.0526(17) 0.0353(16) 0.0020(13) -0.0074(13) -0.0126(14)
C5 0.0435(15) 0.0500(16) 0.0382(16) -0.0017(13) -0.0054(13) 0.0042(13)
C6 0.0362(13) 0.0433(15) 0.0335(14) -0.0023(12) -0.0006(11) -0.0007(11)
C7 0.0420(14) 0.0448(16) 0.0355(15) -0.0027(12) -0.0014(11) -0.0021(12)
C8 0.0403(14) 0.0534(16) 0.0445(16) -0.0001(13) -0.0052(12) 0.0006(12)
C9 0.0388(14) 0.0501(16) 0.0426(16) 0.0028(14) -0.0028(12) -0.0055(12)
C10 0.0547(17) 0.0566(18) 0.0531(18) -0.0030(15) -0.0111(14) 0.0002(13)
C11 0.069(2) 0.081(2) 0.0504(19) -0.0025(17) -0.0156(16) -0.0109(18)
C12 0.063(2) 0.085(2) 0.065(2) 0.020(2) -0.0268(17) -0.0087(18)
C13 0.065(2) 0.066(2) 0.102(3) 0.030(2) -0.012(2) -0.0165(19)
C14 0.070(2) 0.0488(19) 0.089(2) 0.0034(18) -0.0138(18) 0.0031(17)
C15 0.0543(17) 0.0556(19) 0.0554(19) 0.0044(15) -0.0023(14) 0.0014(15)
C16 0.0430(15) 0.0495(17) 0.0380(16) 0.0066(13) -0.0068(12) -0.0033(13)
C17 0.0391(13) 0.0492(16) 0.0347(15) -0.0019(13) 0.0019(11) -0.0006(12)
C18 0.0529(18) 0.063(2) 0.081(2) 0.0146(19) -0.0163(16) 0.0040(15)
C19 0.0485(16) 0.0541(18) 0.064(2) 0.0002(15) -0.0038(14) 0.0012(14)
C20 0.0483(16) 0.0489(17) 0.0407(17) -0.0014(14) -0.0014(14) -0.0003(13)
C21 0.0481(16) 0.0534(19) 0.0466(18) -0.0006(15) -0.0039(13) 0.0010(14)
C22 0.0393(14) 0.0431(15) 0.0402(16) 0.0034(13) 0.0015(12) 0.0003(12)
C23 0.0471(16) 0.0650(19) 0.0620(19) -0.0021(16) 0.0108(14) 0.0097(14)
C24 0.087(2) 0.083(2) 0.060(2) -0.0210(18) 0.0133(19) -0.0245(19)
C25 0.0634(19) 0.062(2) 0.0517(19) -0.0079(16) -0.0001(15) -0.0092(15)
C26 0.0525(18) 0.065(2) 0.0554(19) 0.0050(16) 0.0068(15) -0.0026(15)
C27 0.0565(19) 0.087(3) 0.080(2) 0.023(2) 0.0054(17) -0.0127(19)

loop_
_atom_type_symbol
_atom_type_description
_atom_type_scat_dispersion_real
_atom_type_scat_dispersion_imag
_atom_type_scat_source
C C 0.0033 0.0016 'International Tables Vol C Tables 4.2.6.8 and 6.1.1.4'
H H 0.0000 0.0000 'International Tables Vol C Tables 4.2.6.8 and 6.1.1.4'
N N 0.0061 0.0033 'International Tables Vol C Tables 4.2.6.8 and 6.1.1.4'
O O 0.0106 0.0060 'International Tables Vol C Tables 4.2.6.8 and 6.1.1.4'
S S 0.1246 0.1234 'International Tables Vol C Tables 4.2.6.8 and 6.1.1.4'

loop_
_geom_angle_atom_site_label_1
_geom_angle_atom_site_label_2
_geom_angle_atom_site_label_3
_geom_angle
C17 S1 C8 93.91(11)
C5 N1 N5 112.6(2)
C5 N1 C4 128.7(2)
N5 N1 C4 118.4(2)
C17 N2 C16 120.9(2)
C22 N5 N1 109.2(2)
C2 C1 C24 119.8(3)
C2 C1 H1 120.1
C24 C1 H1 120.1
C1 C2 C3 121.0(3)
C1 C2 H2 119.5
C3 C2 H2 119.5
C2 C3 C4 118.9(3)
C2 C3 H3 120.5
C4 C3 H3 120.5
C25 C4 C3 120.6(3)
C25 C4 N1 120.6(2)
C3 C4 N1 118.8(3)
O1 C5 N1 127.9(2)
O1 C5 C6 126.9(2)
N1 C5 C6 105.2(2)
C22 C6 C17 111.85(19)
C22 C6 C5 100.91(19)
C17 C6 C5 110.1(2)
C22 C6 C7 118.7(2)
C17 C6 C7 105.11(18)
C5 C6 C7 110.12(19)
C20 C7 C21 109.0(2)
C20 C7 C6 110.3(2)
C21 C7 C6 112.11(19)
C20 C7 C8 110.60(19)
C21 C7 C8 109.6(2)
C6 C7 C8 105.20(19)
C9 C8 C7 116.5(2)
C9 C8 S1 112.37(17)
C7 C8 S1 105.01(16)
C9 C8 H8 107.5
C7 C8 H8 107.5
S1 C8 H8 107.5
C19 C9 C10 118.4(2)
C19 C9 C8 118.8(2)
C10 C9 C8 122.8(2)
C11 C10 C9 120.4(3)
C11 C10 H10 119.8
C9 C10 H10 119.8
C12 C11 C10 120.2(3)
C12 C11 H11 119.9
C10 C11 H11 119.9
C11 C12 C18 120.2(3)
C11 C12 H12 119.9
C18 C12 H12 119.9
C14 C13 C27 120.1(3)
C14 C13 H13 120.0
C27 C13 H13 120.0
C13 C14 C15 119.9(3)
C13 C14 H14 120.0
C15 C14 H14 120.0
C16 C15 C14 119.8(3)
C16 C15 H15 120.1
C14 C15 H15 120.1
C15 C16 C26 119.4(3)
C15 C16 N2 118.1(2)
C26 C16 N2 122.4(3)
N2 C17 C6 120.1(2)
N2 C17 S1 128.06(19)
C6 C17 S1 111.79(17)
C12 C18 C19 120.1(3)
C12 C18 H18 119.9
C19 C18 H18 119.9
C18 C19 C9 120.6(3)
C18 C19 H19 119.7
C9 C19 H19 119.7
N3 C20 C7 179.3(3)
N4 C21 C7 177.6(3)
N5 C22 C23 120.9(2)
N5 C22 C6 112.0(2)
C23 C22 C6 126.9(2)
C22 C23 H23A 109.5
C22 C23 H23B 109.5
H23A C23 H23B 109.5
C22 C23 H23C 109.5
H23A C23 H23C 109.5
H23B C23 H23C 109.5
C1 C24 C25 120.5(3)
C1 C24 H24 119.7
C25 C24 H24 119.7
C4 C25 C24 119.1(3)
C4 C25 H25 120.4
C24 C25 H25 120.4
C27 C26 C16 120.1(3)
C27 C26 H26 119.9
C16 C26 H26 119.9
C26 C27 C13 120.6(3)
C26 C27 H27 119.7
C13 C27 H27 119.7

loop_
_geom_bond_atom_site_label_1
_geom_bond_atom_site_label_2
_geom_bond_distance
S1 C17 1.759(3)
S1 C8 1.810(3)
O1 C5 1.207(3)
N1 C5 1.354(3)
N1 N5 1.408(3)
N1 C4 1.421(3)
N2 C17 1.254(3)
N2 C16 1.420(3)
N3 C20 1.127(3)
N4 C21 1.133(3)
N5 C22 1.277(3)
C1 C2 1.360(4)
C1 C24 1.362(4)
C1 H1 0.9300
C2 C3 1.375(4)
C2 H2 0.9300
C3 C4 1.381(4)
C3 H3 0.9300
C4 C25 1.369(4)
C5 C6 1.544(3)
C6 C22 1.503(3)
C6 C17 1.517(3)
C6 C7 1.559(3)
C7 C20 1.471(4)
C7 C21 1.472(4)
C7 C8 1.560(3)
C8 C9 1.514(3)
C8 H8 0.9800
C9 C19 1.379(3)
C9 C10 1.382(3)
C10 C11 1.374(4)
C10 H10 0.9300
C11 C12 1.361(4)
C11 H11 0.9300
C12 C18 1.361(4)
C12 H12 0.9300
C13 C14 1.364(4)
C13 C27 1.365(4)
C13 H13 0.9300
C14 C15 1.385(4)
C14 H14 0.9300
C15 C16 1.375(3)
C15 H15 0.9300
C16 C26 1.380(4)
C18 C19 1.373(4)
C18 H18 0.9300
C19 H19 0.9300
C22 C23 1.476(3)
C23 H23A 0.9600
C23 H23B 0.9600
C23 H23C 0.9600
C24 C25 1.386(4)
C24 H24 0.9300
C25 H25 0.9300
C26 C27 1.362(4)
C26 H26 0.9300
C27 H27 0.9300
